data_7157564
loop_
_publ_author_name
'Salunke, Rahul Vilas'
'Mishra, Pawan Kumar'
'Sanghvi, Yogesh S.'
'Ramesh, Namakkal G.'

_publ_section_title
;
 Synthesis of novel homoazanucleosides and their peptidyl analogs.
;
_journal_issue 29
_journal_name_full 'Organic &amp; biomolecular chemistry'
_journal_page_first 5639
_journal_page_last 5651
_journal_paper_doi 10.1039/d0ob01046d
_journal_volume 18
_journal_year 2020
_chemical_formula_sum 'C46 H45 N6 O7 S2'
_chemical_formula_weight 858.00
_space_group_crystal_system orthorhombic
_space_group_IT_number 19
_space_group_name_Hall 'P 2ac 2ab'
_space_group_name_H-M_alt 'P 21 21 21'
_atom_sites_solution_hydrogens geom
_audit_creation_method SHELXL-2016/6
_audit_update_record
;
2018-08-06 deposited with the CCDC.	2020-07-01 downloaded from the CCDC.
;
_cell_angle_alpha 90
_cell_angle_beta 90
_cell_angle_gamma 90
_cell_formula_units_Z 4
_cell_length_a 10.295(9)
_cell_length_b 11.374(8)
_cell_length_c 36.37(3)
_cell_measurement_reflns_used 4521
_cell_measurement_temperature 298(2)
_cell_measurement_theta_max 29.8541
_cell_measurement_theta_min 2.1545
_cell_volume 4259(6)
_computing_cell_refinement 'Bruker SAINT'
_computing_data_collection 'Bruker APEX2'
_computing_data_reduction 'Bruker SAINT'
_computing_molecular_graphics 'Bruker SHELXTL'
_computing_publication_material 'Bruker SHELXTL'
_computing_structure_refinement 'SHELXL-2014 (Sheldrick 2014)'
_computing_structure_solution 'SHELXS-97 (Sheldrick 2008)'
_diffrn_ambient_temperature 298(2)
_diffrn_measured_fraction_theta_full 0.988
_diffrn_measured_fraction_theta_max 0.979
_diffrn_measurement_device_type 'Xcalibur, Sapphire3'
_diffrn_radiation_type MoK\a
_diffrn_radiation_wavelength 0.71073
_diffrn_reflns_av_R_equivalents 0.1437
_diffrn_reflns_av_unetI/netI 0.3052
_diffrn_reflns_Laue_measured_fraction_full 0.988
_diffrn_reflns_Laue_measured_fraction_max 0.979
_diffrn_reflns_limit_h_max 11
_diffrn_reflns_limit_h_min -13
_diffrn_reflns_limit_k_max 15
_diffrn_reflns_limit_k_min -15
_diffrn_reflns_limit_l_max 48
_diffrn_reflns_limit_l_min -31
_diffrn_reflns_number 16630
_diffrn_reflns_point_group_measured_fraction_full 0.975
_diffrn_reflns_point_group_measured_fraction_max 0.954
_diffrn_reflns_theta_full 25.242
_diffrn_reflns_theta_max 28.324
_diffrn_reflns_theta_min 2.273
_exptl_absorpt_coefficient_mu 0.185
_exptl_crystal_colour Colourless
_exptl_crystal_density_diffrn 1.340
_exptl_crystal_description Block
_exptl_crystal_F_000 1808
_exptl_crystal_size_max 0.06
_exptl_crystal_size_mid 0.05
_exptl_crystal_size_min 0.03
_refine_diff_density_max 1.441
_refine_diff_density_min -0.478
_refine_diff_density_rms 0.082
_refine_ls_abs_structure_details
;
 Flack x determined using 933 quotients [(I+)-(I-)]/[(I+)+(I-)]
 (Parsons, Flack and Wagner, Acta Cryst. B69 (2013) 249-259).
;
_refine_ls_abs_structure_Flack -0.6(3)
_refine_ls_extinction_method none
_refine_ls_goodness_of_fit_ref 1.000
_refine_ls_hydrogen_treatment constr
_refine_ls_matrix_type full
_refine_ls_number_parameters 552
_refine_ls_number_reflns 10134
_refine_ls_number_restraints 0
_refine_ls_restrained_S_all 1.000
_refine_ls_R_factor_all 0.3148
_refine_ls_R_factor_gt 0.1246
_refine_ls_shift/su_max 0.000
_refine_ls_shift/su_mean 0.000
_refine_ls_structure_factor_coef Fsqd
_refine_ls_weighting_details 'w=1/[\s^2^(Fo^2^)+(0.1691P)^2^] where P=(Fo^2^+2Fc^2^)/3'
_refine_ls_weighting_scheme calc
_refine_ls_wR_factor_gt 0.2737
_refine_ls_wR_factor_ref 0.3622
_reflns_Friedel_coverage 0.748
_reflns_Friedel_fraction_full 0.959
_reflns_Friedel_fraction_max 0.924
_reflns_number_gt 3740
_reflns_number_total 10134
_reflns_threshold_expression 'I > 2\s(I)'
_cod_data_source_file d0ob01046d3.cif
_cod_data_source_block shelx
_cod_depositor_comments 'Adding full bibliography for 7157564--7157565.cif.'
_cod_original_cell_volume 4258(6)
_cod_database_code 7157564
_shelx_shelxl_version_number 2016/6
_shelx_space_group_comment
;
The symmetry employed for this shelxl refinement is uniquely defined
by the following loop, which should always be used as a source of
symmetry information in preference to the above space-group names.
They are only intended as comments.
;

loop_
_space_group_symop_operation_xyz
'x, y, z'
'-x+1/2, -y, z+1/2'
'x+1/2, -y+1/2, -z'
'-x, y+1/2, -z+1/2'

loop_
_atom_site_label
_atom_site_type_symbol
_atom_site_fract_x
_atom_site_fract_y
_atom_site_fract_z
_atom_site_U_iso_or_equiv
_atom_site_adp_type
_atom_site_occupancy
_atom_site_site_symmetry_order
_atom_site_calc_flag
_atom_site_refinement_flags_posn
_atom_site_refinement_flags_adp
_atom_site_refinement_flags_occupancy
_atom_site_disorder_assembly
_atom_site_disorder_group
S001 S 0.8032(4) -0.0779(3) 0.68372(10) 0.0596(11) Uani 1 1 d . . . . .
S002 S 0.5333(4) -0.0174(3) 0.53878(10) 0.0606(11) Uani 1 1 d . . . . .
O001 O 0.6131(9) 0.2206(8) 0.6080(2) 0.057(2) Uani 1 1 d . . . . .
O201 O 0.9141(8) 0.2475(7) 0.6601(2) 0.050(2) Uani 1 1 d . . . . .
O701 O 0.7418(10) -0.1752(7) 0.6655(2) 0.061(3) Uani 1 1 d . . . . .
O601 O 0.7823(11) -0.0662(7) 0.7218(2) 0.066(3) Uani 1 1 d . . . . .
N007 N 0.7446(12) 0.0422(8) 0.6637(3) 0.058(3) Uani 1 1 d . . . . .
N008 N 0.7559(10) 0.3019(8) 0.7305(3) 0.043(2) Uani 1 1 d . . . . .
C009 C 0.6579(11) 0.4637(10) 0.7363(3) 0.038(3) Uani 1 1 d . . . . .
O401 O 0.5753(11) -0.0130(10) 0.5020(2) 0.085(3) Uani 1 1 d . . . . .
N16 N 0.6343(10) 0.3495(8) 0.7316(3) 0.047(3) Uani 1 1 d . . . . .
N012 N 0.6659(9) -0.0096(9) 0.5635(2) 0.044(2) Uani 1 1 d . . . . .
O301 O 0.4466(10) 0.0695(9) 0.5517(3) 0.081(3) Uani 1 1 d . . . . .
N014 N 0.5659(9) 0.5502(9) 0.7403(3) 0.055(3) Uani 1 1 d . . . . .
O501 O 0.9510(9) 0.6368(8) 0.7440(3) 0.073(3) Uani 1 1 d . . . . .
C011 C 0.8507(12) 0.3790(10) 0.7338(3) 0.041(3) Uani 1 1 d . . . . .
H011 H 0.939127 0.362454 0.733221 0.049 Uiso 1 1 calc R U . . .
N017 N 0.7363(11) 0.6816(9) 0.7473(3) 0.054(3) Uani 1 1 d . . . . .
H017 H 0.755351 0.753814 0.751692 0.065 Uiso 1 1 calc R U . . .
C3 C 0.7769(13) 0.2448(11) 0.6544(3) 0.047(3) Uani 1 1 d . . . . .
H3 H 0.738793 0.323381 0.656996 0.056 Uiso 1 1 calc R U . . .
C019 C 0.7610(14) 0.1752(9) 0.7211(3) 0.048(3) Uani 1 1 d . . . . .
H01A H 0.704438 0.131226 0.737445 0.058 Uiso 1 1 calc R U . . .
H01B H 0.848864 0.145960 0.724140 0.058 Uiso 1 1 calc R U . . .
C020 C 0.7963(11) 0.4873(10) 0.7382(3) 0.037(3) Uani 1 1 d . . . . .
C2 C 0.7552(13) 0.0542(9) 0.6236(3) 0.046(3) Uani 1 1 d . . . . .
H2 H 0.841203 0.027798 0.615500 0.055 Uiso 1 1 calc R U . . .
C1 C 0.7177(14) 0.1591(9) 0.6817(3) 0.047(3) Uani 1 1 d . . . . .
H1 H 0.623419 0.171041 0.681150 0.057 Uiso 1 1 calc R U . . .
C023 C 0.4620(15) -0.1556(13) 0.5463(4) 0.062(4) Uani 1 1 d . . . . .
C024 C 0.6679(15) 0.4133(12) 0.5837(4) 0.058(4) Uani 1 1 d . . . . .
C025 C 0.6470(13) -0.0175(11) 0.6028(4) 0.055(4) Uani 1 1 d . . . . .
H02A H 0.650352 -0.099284 0.610317 0.066 Uiso 1 1 calc R U . . .
H02B H 0.562064 0.013280 0.609151 0.066 Uiso 1 1 calc R U . . .
C4 C 0.7414(13) 0.1890(12) 0.6169(3) 0.052(3) Uani 1 1 d . . . . .
H4 H 0.801690 0.215298 0.597674 0.062 Uiso 1 1 calc R U . . .
C027 C 0.5076(15) -0.2539(15) 0.5318(4) 0.067(4) Uani 1 1 d . . . . .
H027 H 0.579258 -0.250207 0.516300 0.081 Uiso 1 1 calc R U . . .
C028 C 0.8422(14) 0.6015(10) 0.7433(3) 0.045(3) Uani 1 1 d . . . . .
C029 C 0.6091(16) 0.6542(12) 0.7448(4) 0.060(4) Uani 1 1 d . . . . .
C030 C 1.1104(14) 0.3520(12) 0.6532(4) 0.057(4) Uani 1 1 d . . . . .
C031 C 0.7841(13) -0.0652(11) 0.5497(4) 0.056(4) Uani 1 1 d . . . . .
H03A H 0.764632 -0.104127 0.526631 0.067 Uiso 1 1 calc R U . . .
H03B H 0.811590 -0.124949 0.567079 0.067 Uiso 1 1 calc R U . . .
C032 C 0.6291(16) 0.4879(12) 0.6123(4) 0.064(4) Uani 1 1 d . . . . .
H032 H 0.559198 0.467078 0.627142 0.077 Uiso 1 1 calc R U . . .
C033 C 0.344(2) -0.3716(16) 0.5621(5) 0.079(5) Uani 1 1 d . . . . .
C034 C 0.4521(19) -0.3624(15) 0.5392(5) 0.078(5) Uani 1 1 d . . . . .
H034 H 0.487346 -0.429830 0.528672 0.094 Uiso 1 1 calc R U . . .
C035 C 0.9752(16) -0.0977(12) 0.6750(4) 0.063(4) Uani 1 1 d . . . . .
C036 C 1.1936(16) 0.2780(13) 0.6362(4) 0.064(4) Uani 1 1 d . . . . .
H036 H 1.161827 0.226601 0.618469 0.077 Uiso 1 1 calc R U . . .
C037 C 0.9670(15) 0.3535(12) 0.6449(5) 0.073(4) Uani 1 1 d . . . . .
H03C H 0.926306 0.421807 0.655968 0.087 Uiso 1 1 calc R U . . .
H03D H 0.952551 0.356185 0.618540 0.087 Uiso 1 1 calc R U . . .
C038 C 0.8957(14) 0.0204(13) 0.5436(4) 0.057(4) Uani 1 1 d . . . . .
C039 C 0.6941(19) 0.5922(14) 0.6186(4) 0.078(5) Uani 1 1 d . . . . .
H039 H 0.667123 0.641647 0.637493 0.094 Uiso 1 1 calc R U . . .
C040 C 1.2350(17) -0.134(2) 0.6702(5) 0.085(5) Uani 1 1 d . . . . .
C041 C 1.1911(18) -0.0195(16) 0.6707(4) 0.078(5) Uani 1 1 d . . . . .
H041 H 1.248371 0.043488 0.668773 0.093 Uiso 1 1 calc R U . . .
C042 C 0.6033(18) 0.2998(11) 0.5774(4) 0.068(4) Uani 1 1 d . . . . .
H04A H 0.512263 0.313775 0.572133 0.082 Uiso 1 1 calc R U . . .
H04B H 0.641472 0.262745 0.555913 0.082 Uiso 1 1 calc R U . . .
C043 C 1.295(2) 0.4263(18) 0.6893(5) 0.083(5) Uani 1 1 d . . . . .
H043 H 1.329121 0.478365 0.706411 0.099 Uiso 1 1 calc R U . . .
C044 C 1.1633(19) 0.4245(14) 0.6810(5) 0.081(5) Uani 1 1 d . . . . .
H044 H 1.107700 0.473019 0.694258 0.097 Uiso 1 1 calc R U . . .
C045 C 1.0585(15) -0.0016(13) 0.6741(4) 0.066(4) Uani 1 1 d . . . . .
H045 H 1.025488 0.074274 0.675775 0.079 Uiso 1 1 calc R U . . .
C046 C 0.3545(19) -0.1652(16) 0.5704(5) 0.091(5) Uani 1 1 d . . . . .
H046 H 0.320716 -0.098689 0.581761 0.109 Uiso 1 1 calc R U . . .
C047 C 0.302(2) -0.2718(16) 0.5766(5) 0.097(6) Uani 1 1 d . . . . .
H047 H 0.230201 -0.275625 0.592155 0.117 Uiso 1 1 calc R U . . .
C049 C 0.8308(19) 0.5555(17) 0.5684(5) 0.086(5) Uani 1 1 d . . . . .
H049 H 0.897276 0.580700 0.553038 0.103 Uiso 1 1 calc R U . . .
C050 C 0.286(2) -0.4887(14) 0.5699(5) 0.095(6) Uani 1 1 d . . . . .
H05A H 0.199773 -0.478454 0.579455 0.143 Uiso 1 1 calc R U . . .
H05B H 0.338249 -0.529308 0.587735 0.143 Uiso 1 1 calc R U . . .
H05C H 0.282324 -0.533984 0.547667 0.143 Uiso 1 1 calc R U . . .
C051 C 0.8740(15) 0.1212(13) 0.5249(4) 0.061(4) Uani 1 1 d . . . . .
H051 H 0.791661 0.136979 0.515574 0.074 Uiso 1 1 calc R U . . .
C052 C 0.769(2) 0.4512(14) 0.5615(4) 0.083(5) Uani 1 1 d . . . . .
H052 H 0.795117 0.405316 0.541623 0.099 Uiso 1 1 calc R U . . .
C053 C 1.1156(18) 0.077(2) 0.5512(5) 0.093(6) Uani 1 1 d . . . . .
H053 H 1.199295 0.060713 0.559468 0.112 Uiso 1 1 calc R U . . .
C054 C 1.089(2) 0.180(2) 0.5316(6) 0.112(8) Uani 1 1 d . . . . .
H054 H 1.154790 0.234337 0.527414 0.134 Uiso 1 1 calc R U . . .
C055 C 1.371(2) 0.347(2) 0.6708(6) 0.104(7) Uani 1 1 d . . . . .
H055 H 1.459104 0.342564 0.676779 0.125 Uiso 1 1 calc R U . . .
C056 C 0.795(2) 0.6222(14) 0.5977(6) 0.088(6) Uani 1 1 d . . . . .
H056 H 0.842452 0.689731 0.603319 0.105 Uiso 1 1 calc R U . . .
C057 C 1.154(2) -0.2262(17) 0.6722(5) 0.099(7) Uani 1 1 d . . . . .
H057 H 1.187424 -0.302144 0.673205 0.119 Uiso 1 1 calc R U . . .
C058 C 1.0179(14) 0.0005(18) 0.5578(4) 0.075(5) Uani 1 1 d . . . . .
H058 H 1.033130 -0.065977 0.572099 0.090 Uiso 1 1 calc R U . . .
C059 C 1.020(2) -0.2079(15) 0.6727(5) 0.089(6) Uani 1 1 d . . . . .
H059 H 0.962630 -0.271131 0.671449 0.107 Uiso 1 1 calc R U . . .
C060 C 0.974(2) 0.2007(16) 0.5195(5) 0.087(5) Uani 1 1 d . . . . .
H060 H 0.957070 0.270279 0.506928 0.104 Uiso 1 1 calc R U . . .
C061 C 1.324(2) 0.2765(17) 0.6444(6) 0.096(6) Uani 1 1 d . . . . .
H061 H 1.379962 0.226534 0.631668 0.115 Uiso 1 1 calc R U . . .
C062 C 1.390(2) -0.161(3) 0.6701(5) 0.160(12) Uani 1 1 d . . . . .
H06A H 1.420363 -0.167191 0.645187 0.240 Uiso 1 1 calc R U . . .
H06B H 1.406009 -0.234297 0.682621 0.240 Uiso 1 1 calc R U . . .
H06C H 1.435559 -0.099092 0.682418 0.240 Uiso 1 1 calc R U . . .

loop_
_atom_site_aniso_label
_atom_site_aniso_U_11
_atom_site_aniso_U_22
_atom_site_aniso_U_33
_atom_site_aniso_U_23
_atom_site_aniso_U_13
_atom_site_aniso_U_12
S001 0.081(3) 0.0372(19) 0.061(2) 0.0024(17) 0.010(2) 0.0005(18)
S002 0.067(2) 0.058(2) 0.056(2) 0.0084(19) -0.007(2) -0.007(2)
O001 0.068(6) 0.046(5) 0.059(6) -0.001(4) -0.005(5) -0.002(5)
O201 0.046(5) 0.047(5) 0.058(6) 0.011(4) 0.002(4) 0.003(4)
O701 0.088(7) 0.028(5) 0.065(6) -0.009(4) 0.004(5) -0.008(5)
O601 0.128(9) 0.040(5) 0.029(5) 0.005(4) 0.016(5) -0.001(6)
N007 0.104(9) 0.025(5) 0.046(7) -0.007(5) 0.004(6) -0.007(6)
N008 0.046(6) 0.040(6) 0.044(6) 0.002(5) 0.002(5) 0.012(5)
C009 0.050(7) 0.030(6) 0.035(7) 0.000(5) 0.002(5) 0.001(6)
O401 0.106(8) 0.116(9) 0.034(6) 0.012(6) -0.004(5) -0.031(7)
N16 0.055(7) 0.038(6) 0.049(6) -0.004(5) 0.002(5) 0.002(5)
N012 0.053(6) 0.047(6) 0.030(5) -0.002(5) 0.004(5) -0.005(6)
O301 0.060(6) 0.054(6) 0.129(10) 0.009(6) -0.016(6) -0.001(6)
N014 0.043(6) 0.036(6) 0.086(9) -0.019(6) -0.004(6) 0.011(5)
O501 0.044(6) 0.060(6) 0.115(9) -0.013(6) 0.002(6) -0.025(5)
C011 0.042(7) 0.035(7) 0.046(7) -0.004(6) -0.003(6) -0.008(6)
N017 0.056(7) 0.031(6) 0.075(8) -0.008(5) 0.002(6) -0.001(6)
C3 0.062(9) 0.033(7) 0.046(8) -0.002(6) -0.002(6) 0.002(6)
C019 0.075(9) 0.028(6) 0.041(8) -0.002(5) 0.011(7) 0.007(6)
C020 0.049(7) 0.027(6) 0.035(6) -0.001(5) 0.002(5) 0.005(6)
C2 0.068(8) 0.034(7) 0.037(7) -0.002(5) -0.004(6) -0.007(6)
C1 0.072(9) 0.026(6) 0.044(8) 0.006(6) 0.012(7) 0.004(6)
C023 0.061(9) 0.061(10) 0.065(10) 0.005(8) -0.011(8) -0.012(8)
C024 0.081(10) 0.049(8) 0.044(8) 0.000(7) -0.010(8) 0.022(8)
C025 0.060(8) 0.034(7) 0.072(10) -0.008(6) 0.020(7) -0.006(7)
C4 0.059(9) 0.063(9) 0.034(7) -0.005(6) 0.002(6) -0.002(8)
C027 0.086(12) 0.076(12) 0.040(9) -0.012(8) 0.000(7) -0.002(10)
C028 0.062(9) 0.040(7) 0.034(7) -0.003(5) 0.003(6) -0.010(7)
C029 0.080(11) 0.044(8) 0.056(9) -0.009(7) 0.012(8) 0.003(8)
C030 0.054(9) 0.044(8) 0.074(11) 0.014(8) 0.008(8) -0.012(7)
C031 0.067(9) 0.037(7) 0.062(9) -0.009(6) 0.013(7) 0.003(7)
C032 0.093(11) 0.040(8) 0.060(9) 0.003(7) -0.017(8) 0.002(8)
C033 0.100(14) 0.073(12) 0.063(11) 0.023(9) -0.028(10) -0.007(11)
C034 0.101(13) 0.064(11) 0.069(11) -0.014(9) -0.020(11) -0.014(10)
C035 0.096(11) 0.042(8) 0.052(9) 0.020(7) -0.010(8) -0.008(9)
C036 0.066(11) 0.061(9) 0.064(10) -0.011(8) 0.003(8) -0.011(9)
C037 0.068(10) 0.040(8) 0.110(13) 0.016(8) -0.024(9) -0.019(8)
C038 0.076(10) 0.059(9) 0.036(7) -0.003(7) 0.012(7) -0.005(8)
C039 0.110(14) 0.054(10) 0.070(11) -0.004(8) 0.012(10) -0.001(10)
C040 0.066(11) 0.117(16) 0.072(12) 0.010(11) 0.014(9) 0.030(12)
C041 0.099(13) 0.083(12) 0.051(9) 0.008(8) 0.017(8) 0.021(11)
C042 0.117(13) 0.031(7) 0.057(9) 0.010(7) -0.020(9) 0.012(8)
C043 0.082(13) 0.097(13) 0.069(11) 0.008(10) -0.006(10) -0.052(12)
C044 0.102(14) 0.067(10) 0.075(11) -0.001(9) 0.042(10) 0.002(10)
C045 0.069(10) 0.054(9) 0.076(10) 0.004(8) 0.005(8) 0.025(9)
C046 0.096(14) 0.081(13) 0.096(13) -0.015(10) 0.020(11) 0.009(11)
C047 0.131(17) 0.071(12) 0.090(13) 0.008(10) 0.030(12) -0.033(12)
C049 0.109(14) 0.084(13) 0.064(11) 0.008(10) 0.018(10) -0.003(12)
C050 0.134(17) 0.061(10) 0.091(12) 0.014(9) -0.020(11) -0.013(11)
C051 0.056(9) 0.069(10) 0.059(9) 0.003(8) 0.005(7) 0.004(8)
C052 0.140(16) 0.062(11) 0.046(9) 0.007(8) 0.001(11) 0.002(11)
C053 0.061(11) 0.125(17) 0.094(14) 0.002(13) -0.004(10) 0.005(13)
C054 0.098(17) 0.121(19) 0.117(18) -0.028(15) 0.043(14) -0.046(15)
C055 0.092(15) 0.131(18) 0.089(15) 0.033(14) -0.003(13) -0.056(15)
C056 0.114(15) 0.041(9) 0.108(15) 0.008(10) -0.017(13) -0.028(10)
C057 0.131(19) 0.077(13) 0.089(14) 0.015(10) 0.046(13) 0.040(14)
C058 0.049(9) 0.113(14) 0.064(10) 0.008(10) 0.001(8) 0.004(11)
C059 0.112(16) 0.063(11) 0.092(13) -0.009(9) 0.016(11) 0.032(11)
C060 0.087(14) 0.067(11) 0.106(14) 0.020(10) 0.034(12) 0.014(12)
C061 0.096(16) 0.077(12) 0.114(16) 0.033(12) 0.026(13) -0.004(12)
C062 0.123(18) 0.29(4) 0.071(14) 0.015(17) 0.027(12) 0.08(2)

loop_
_atom_type_symbol
_atom_type_description
_atom_type_scat_dispersion_real
_atom_type_scat_dispersion_imag
_atom_type_scat_source
C C 0.0033 0.0016 'International Tables Vol C Tables 4.2.6.8 and 6.1.1.4'
H H 0.0000 0.0000 'International Tables Vol C Tables 4.2.6.8 and 6.1.1.4'
N N 0.0061 0.0033 'International Tables Vol C Tables 4.2.6.8 and 6.1.1.4'
O O 0.0106 0.0060 'International Tables Vol C Tables 4.2.6.8 and 6.1.1.4'
S S 0.1246 0.1234 'International Tables Vol C Tables 4.2.6.8 and 6.1.1.4'

loop_
_geom_angle_atom_site_label_1
_geom_angle_atom_site_label_2
_geom_angle_atom_site_label_3
_geom_angle
_geom_angle_site_symmetry_1
_geom_angle_site_symmetry_3
_geom_angle_publ_flag
O601 S001 O701 117.3(6) . . ?
O601 S001 N007 107.3(5) . . ?
O701 S001 N007 105.7(5) . . ?
O601 S001 C035 109.4(7) . . ?
O701 S001 C035 104.7(6) . . ?
N007 S001 C035 112.4(6) . . ?
O401 S002 O301 119.1(7) . . ?
O401 S002 N012 105.3(6) . . ?
O301 S002 N012 107.8(6) . . ?
O401 S002 C023 107.9(7) . . ?
O301 S002 C023 108.1(7) . . ?
N012 S002 C023 108.2(6) . . ?
C4 O001 C042 113.8(11) . . ?
C3 O201 C037 109.8(9) . . ?
C2 N007 C1 111.3(9) . . ?
C2 N007 S001 118.9(8) . . ?
C1 N007 S001 127.1(8) . . ?
C011 N008 N16 114.4(9) . . ?
C011 N008 C019 130.0(11) . . ?
N16 N008 C019 115.1(10) . . ?
N16 C009 N014 125.9(11) . . ?
N16 C009 C020 111.5(10) . . ?
N014 C009 C020 122.6(10) . . ?
C009 N16 N008 102.9(9) . . ?
C025 N012 C031 115.1(10) . . ?
C025 N012 S002 115.3(8) . . ?
C031 N012 S002 118.8(8) . . ?
C029 N014 C009 116.0(11) . . ?
N008 C011 C020 107.9(11) . . ?
N008 C011 H011 126.0 . . ?
C020 C011 H011 126.0 . . ?
C029 N017 C028 126.0(11) . . ?
C029 N017 H017 117.0 . . ?
C028 N017 H017 117.0 . . ?
O201 C3 C1 108.5(10) . . ?
O201 C3 C4 111.6(10) . . ?
C1 C3 C4 102.6(10) . . ?
O201 C3 H3 111.3 . . ?
C1 C3 H3 111.3 . . ?
C4 C3 H3 111.3 . . ?
N008 C019 C1 108.9(9) . . ?
N008 C019 H01A 109.9 . . ?
C1 C019 H01A 109.9 . . ?
N008 C019 H01B 109.9 . . ?
C1 C019 H01B 109.9 . . ?
H01A C019 H01B 108.3 . . ?
C011 C020 C028 135.9(12) . . ?
C011 C020 C009 103.3(10) . . ?
C028 C020 C009 120.8(11) . . ?
N007 C2 C4 103.9(8) . . ?
N007 C2 C025 112.1(10) . . ?
C4 C2 C025 111.7(10) . . ?
N007 C2 H2 109.7 . . ?
C4 C2 H2 109.7 . . ?
C025 C2 H2 109.7 . . ?
N007 C1 C019 117.6(10) . . ?
N007 C1 C3 102.1(9) . . ?
C019 C1 C3 115.0(11) . . ?
N007 C1 H1 107.2 . . ?
C019 C1 H1 107.2 . . ?
C3 C1 H1 107.2 . . ?
C027 C023 C046 117.3(14) . . ?
C027 C023 S002 123.2(13) . . ?
C046 C023 S002 119.4(13) . . ?
C052 C024 C032 117.3(14) . . ?
C052 C024 C042 121.5(13) . . ?
C032 C024 C042 121.2(15) . . ?
N012 C025 C2 110.3(10) . . ?
N012 C025 H02A 109.6 . . ?
C2 C025 H02A 109.6 . . ?
N012 C025 H02B 109.6 . . ?
C2 C025 H02B 109.6 . . ?
H02A C025 H02B 108.1 . . ?
O001 C4 C3 108.6(10) . . ?
O001 C4 C2 111.8(11) . . ?
C3 C4 C2 104.1(9) . . ?
O001 C4 H4 110.7 . . ?
C3 C4 H4 110.7 . . ?
C2 C4 H4 110.7 . . ?
C023 C027 C034 122.1(16) . . ?
C023 C027 H027 119.0 . . ?
C034 C027 H027 119.0 . . ?
O501 C028 C020 129.5(13) . . ?
O501 C028 N017 120.1(11) . . ?
C020 C028 N017 110.4(11) . . ?
N014 C029 N017 124.2(12) . . ?
C036 C030 C044 116.5(14) . . ?
C036 C030 C037 122.4(15) . . ?
C044 C030 C037 121.0(15) . . ?
N012 C031 C038 113.7(10) . . ?
N012 C031 H03A 108.8 . . ?
C038 C031 H03A 108.8 . . ?
N012 C031 H03B 108.8 . . ?
C038 C031 H03B 108.8 . . ?
H03A C031 H03B 107.7 . . ?
C039 C032 C024 120.4(16) . . ?
C039 C032 H032 119.8 . . ?
C024 C032 H032 119.8 . . ?
C047 C033 C034 116.0(17) . . ?
C047 C033 C050 123.7(19) . . ?
C034 C033 C050 120.3(18) . . ?
C027 C034 C033 120.7(16) . . ?
C027 C034 H034 119.6 . . ?
C033 C034 H034 119.6 . . ?
C059 C035 C045 121.6(16) . . ?
C059 C035 S001 117.6(13) . . ?
C045 C035 S001 120.6(11) . . ?
C030 C036 C061 121.9(16) . . ?
C030 C036 H036 119.1 . . ?
C061 C036 H036 119.1 . . ?
O201 C037 C030 106.6(11) . . ?
O201 C037 H03C 110.4 . . ?
C030 C037 H03C 110.4 . . ?
O201 C037 H03D 110.4 . . ?
C030 C037 H03D 110.4 . . ?
H03C C037 H03D 108.6 . . ?
C051 C038 C058 118.6(15) . . ?
C051 C038 C031 119.3(14) . . ?
C058 C038 C031 122.0(14) . . ?
C056 C039 C032 120.3(16) . . ?
C056 C039 H039 119.9 . . ?
C032 C039 H039 119.9 . . ?
C057 C040 C041 122.4(17) . . ?
C057 C040 C062 117(2) . . ?
C041 C040 C062 120(2) . . ?
C040 C041 C045 117.6(17) . . ?
C040 C041 H041 121.2 . . ?
C045 C041 H041 121.2 . . ?
O001 C042 C024 113.5(11) . . ?
O001 C042 H04A 108.9 . . ?
C024 C042 H04A 108.9 . . ?
O001 C042 H04B 108.9 . . ?
C024 C042 H04B 108.9 . . ?
H04A C042 H04B 107.7 . . ?
C055 C043 C044 116.5(17) . . ?
C055 C043 H043 121.8 . . ?
C044 C043 H043 121.8 . . ?
C043 C044 C030 122.7(16) . . ?
C043 C044 H044 118.7 . . ?
C030 C044 H044 118.7 . . ?
C041 C045 C035 119.7(14) . . ?
C041 C045 H045 120.2 . . ?
C035 C045 H045 120.2 . . ?
C047 C046 C023 119.2(17) . . ?
C047 C046 H046 120.4 . . ?
C023 C046 H046 120.4 . . ?
C033 C047 C046 124.7(19) . . ?
C033 C047 H047 117.6 . . ?
C046 C047 H047 117.6 . . ?
C056 C049 C052 120.4(17) . . ?
C056 C049 H049 119.8 . . ?
C052 C049 H049 119.8 . . ?
C033 C050 H05A 109.5 . . ?
C033 C050 H05B 109.5 . . ?
H05A C050 H05B 109.5 . . ?
C033 C050 H05C 109.5 . . ?
H05A C050 H05C 109.5 . . ?
H05B C050 H05C 109.5 . . ?
C038 C051 C060 120.2(15) . . ?
C038 C051 H051 119.9 . . ?
C060 C051 H051 119.9 . . ?
C049 C052 C024 120.7(15) . . ?
C049 C052 H052 119.7 . . ?
C024 C052 H052 119.7 . . ?
C058 C053 C054 118.9(18) . . ?
C058 C053 H053 120.6 . . ?
C054 C053 H053 120.6 . . ?
C060 C054 C053 120.5(19) . . ?
C060 C054 H054 119.8 . . ?
C053 C054 H054 119.8 . . ?
C061 C055 C043 122(2) . . ?
C061 C055 H055 118.8 . . ?
C043 C055 H055 118.8 . . ?
C039 C056 C049 120.8(16) . . ?
C039 C056 H056 119.6 . . ?
C049 C056 H056 119.6 . . ?
C040 C057 C059 119.8(17) . . ?
C040 C057 H057 120.1 . . ?
C059 C057 H057 120.1 . . ?
C053 C058 C038 120.6(17) . . ?
C053 C058 H058 119.7 . . ?
C038 C058 H058 119.7 . . ?
C035 C059 C057 118.6(19) . . ?
C035 C059 H059 120.7 . . ?
C057 C059 H059 120.7 . . ?
C054 C060 C051 121.1(19) . . ?
C054 C060 H060 119.4 . . ?
C051 C060 H060 119.4 . . ?
C055 C061 C036 120(2) . . ?
C055 C061 H061 120.0 . . ?
C036 C061 H061 120.0 . . ?
C040 C062 H06A 109.5 . . ?
C040 C062 H06B 109.5 . . ?
H06A C062 H06B 109.5 . . ?
C040 C062 H06C 109.5 . . ?
H06A C062 H06C 109.5 . . ?
H06B C062 H06C 109.5 . . ?

loop_
_geom_bond_atom_site_label_1
_geom_bond_atom_site_label_2
_geom_bond_distance
_geom_bond_site_symmetry_2
_geom_bond_publ_flag
S001 O601 1.409(8) . ?
S001 O701 1.437(9) . ?
S001 N007 1.661(11) . ?
S001 C035 1.813(17) . ?
S002 O401 1.407(10) . ?
S002 O301 1.412(11) . ?
S002 N012 1.637(10) . ?
S002 C023 1.756(15) . ?
O001 C4 1.407(16) . ?
O001 C042 1.435(15) . ?
O201 C3 1.428(15) . ?
O201 C037 1.434(15) . ?
N007 C2 1.471(16) . ?
N007 C1 1.507(15) . ?
N008 C011 1.317(15) . ?
N008 N16 1.365(14) . ?
N008 C019 1.482(14) . ?
C009 N16 1.333(14) . ?
C009 N014 1.374(14) . ?
C009 C020 1.451(16) . ?
N012 C025 1.443(15) . ?
N012 C031 1.461(16) . ?
N014 C029 1.274(16) . ?
O501 C028 1.190(15) . ?
C011 C020 1.363(15) . ?
C011 H011 0.9300 . ?
N017 C029 1.349(18) . ?
N017 C028 1.428(16) . ?
N017 H017 0.8600 . ?
C3 C1 1.519(17) . ?
C3 C4 1.550(17) . ?
C3 H3 0.9800 . ?
C019 C1 1.512(17) . ?
C019 H01A 0.9700 . ?
C019 H01B 0.9700 . ?
C020 C028 1.395(16) . ?
C2 C4 1.560(17) . ?
C2 C025 1.575(18) . ?
C2 H2 0.9800 . ?
C1 H1 0.9800 . ?
C023 C027 1.32(2) . ?
C023 C046 1.42(2) . ?
C024 C052 1.39(2) . ?
C024 C032 1.402(19) . ?
C024 C042 1.470(19) . ?
C025 H02A 0.9700 . ?
C025 H02B 0.9700 . ?
C4 H4 0.9800 . ?
C027 C034 1.39(2) . ?
C027 H027 0.9300 . ?
C030 C036 1.35(2) . ?
C030 C044 1.41(2) . ?
C030 C037 1.51(2) . ?
C031 C038 1.522(19) . ?
C031 H03A 0.9700 . ?
C031 H03B 0.9700 . ?
C032 C039 1.38(2) . ?
C032 H032 0.9300 . ?
C033 C047 1.33(2) . ?
C033 C034 1.39(2) . ?
C033 C050 1.49(2) . ?
C034 H034 0.9300 . ?
C035 C059 1.34(2) . ?
C035 C045 1.39(2) . ?
C036 C061 1.38(3) . ?
C036 H036 0.9300 . ?
C037 H03C 0.9700 . ?
C037 H03D 0.9700 . ?
C038 C051 1.353(19) . ?
C038 C058 1.38(2) . ?
C039 C056 1.34(2) . ?
C039 H039 0.9300 . ?
C040 C057 1.34(3) . ?
C040 C041 1.37(2) . ?
C040 C062 1.63(3) . ?
C041 C045 1.39(2) . ?
C041 H041 0.9300 . ?
C042 H04A 0.9700 . ?
C042 H04B 0.9700 . ?
C043 C055 1.37(3) . ?
C043 C044 1.39(3) . ?
C043 H043 0.9300 . ?
C044 H044 0.9300 . ?
C045 H045 0.9300 . ?
C046 C047 1.35(2) . ?
C046 H046 0.9300 . ?
C047 H047 0.9300 . ?
C049 C056 1.36(2) . ?
C049 C052 1.37(2) . ?
C049 H049 0.9300 . ?
C050 H05A 0.9600 . ?
C050 H05B 0.9600 . ?
C050 H05C 0.9600 . ?
C051 C060 1.38(2) . ?
C051 H051 0.9300 . ?
C052 H052 0.9300 . ?
C053 C058 1.35(2) . ?
C053 C054 1.40(3) . ?
C053 H053 0.9300 . ?
C054 C060 1.29(3) . ?
C054 H054 0.9300 . ?
C055 C061 1.34(3) . ?
C055 H055 0.9300 . ?
C056 H056 0.9300 . ?
C057 C059 1.40(3) . ?
C057 H057 0.9300 . ?
C058 H058 0.9300 . ?
C059 H059 0.9300 . ?
C060 H060 0.9300 . ?
C061 H061 0.9300 . ?
C062 H06A 0.9600 . ?
C062 H06B 0.9600 . ?
C062 H06C 0.9600 . ?

loop_
_geom_torsion_atom_site_label_1
_geom_torsion_atom_site_label_2
_geom_torsion_atom_site_label_3
_geom_torsion_atom_site_label_4
_geom_torsion
_geom_torsion_site_symmetry_1
_geom_torsion_site_symmetry_2
_geom_torsion_site_symmetry_3
_geom_torsion_site_symmetry_4
_geom_torsion_publ_flag
O601 S001 N007 C2 179.2(9) . . . . ?
O701 S001 N007 C2 -54.8(11) . . . . ?
C035 S001 N007 C2 58.9(11) . . . . ?
O601 S001 N007 C1 19.8(13) . . . . ?
O701 S001 N007 C1 145.8(11) . . . . ?
C035 S001 N007 C1 -100.5(12) . . . . ?
N014 C009 N16 N008 -178.0(11) . . . . ?
C020 C009 N16 N008 -0.1(12) . . . . ?
C011 N008 N16 C009 -0.7(13) . . . . ?
C019 N008 N16 C009 -173.4(9) . . . . ?
O401 S002 N012 C025 -177.5(9) . . . . ?
O301 S002 N012 C025 54.4(10) . . . . ?
C023 S002 N012 C025 -62.3(11) . . . . ?
O401 S002 N012 C031 -34.6(11) . . . . ?
O301 S002 N012 C031 -162.7(9) . . . . ?
C023 S002 N012 C031 80.6(11) . . . . ?
N16 C009 N014 C029 179.5(12) . . . . ?
C020 C009 N014 C029 1.9(18) . . . . ?
N16 N008 C011 C020 1.2(13) . . . . ?
C019 N008 C011 C020 172.6(11) . . . . ?
C037 O201 C3 C1 -159.7(10) . . . . ?
C037 O201 C3 C4 88.0(12) . . . . ?
C011 N008 C019 C1 -104.2(15) . . . . ?
N16 N008 C019 C1 67.2(13) . . . . ?
N008 C011 C020 C028 179.5(13) . . . . ?
N008 C011 C020 C009 -1.1(12) . . . . ?
N16 C009 C020 C011 0.7(13) . . . . ?
N014 C009 C020 C011 178.7(11) . . . . ?
N16 C009 C020 C028 -179.8(10) . . . . ?
N014 C009 C020 C028 -1.8(17) . . . . ?
C1 N007 C2 C4 3.3(14) . . . . ?
S001 N007 C2 C4 -159.2(9) . . . . ?
C1 N007 C2 C025 -117.5(11) . . . . ?
S001 N007 C2 C025 80.0(12) . . . . ?
C2 N007 C1 C019 -153.6(11) . . . . ?
S001 N007 C1 C019 7.1(18) . . . . ?
C2 N007 C1 C3 -26.7(14) . . . . ?
S001 N007 C1 C3 134.0(10) . . . . ?
N008 C019 C1 N007 166.1(11) . . . . ?
N008 C019 C1 C3 45.7(15) . . . . ?
O201 C3 C1 N007 -79.6(12) . . . . ?
C4 C3 C1 N007 38.6(12) . . . . ?
O201 C3 C1 C019 48.9(13) . . . . ?
C4 C3 C1 C019 167.1(11) . . . . ?
O401 S002 C023 C027 38.3(15) . . . . ?
O301 S002 C023 C027 168.3(12) . . . . ?
N012 S002 C023 C027 -75.2(14) . . . . ?
O401 S002 C023 C046 -145.2(13) . . . . ?
O301 S002 C023 C046 -15.2(15) . . . . ?
N012 S002 C023 C046 101.3(13) . . . . ?
C031 N012 C025 C2 65.8(13) . . . . ?
S002 N012 C025 C2 -149.9(9) . . . . ?
N007 C2 C025 N012 -176.3(10) . . . . ?
C4 C2 C025 N012 67.5(13) . . . . ?
C042 O001 C4 C3 111.2(11) . . . . ?
C042 O001 C4 C2 -134.5(10) . . . . ?
O201 C3 C4 O001 -162.3(10) . . . . ?
C1 C3 C4 O001 81.7(12) . . . . ?
O201 C3 C4 C2 78.4(12) . . . . ?
C1 C3 C4 C2 -37.6(12) . . . . ?
N007 C2 C4 O001 -95.9(11) . . . . ?
C025 C2 C4 O001 25.2(13) . . . . ?
N007 C2 C4 C3 21.2(13) . . . . ?
C025 C2 C4 C3 142.2(10) . . . . ?
C046 C023 C027 C034 1(2) . . . . ?
S002 C023 C027 C034 177.8(11) . . . . ?
C011 C020 C028 O501 3(2) . . . . ?
C009 C020 C028 O501 -176.6(13) . . . . ?
C011 C020 C028 N017 -178.5(12) . . . . ?
C009 C020 C028 N017 2.2(15) . . . . ?
C029 N017 C028 O501 175.7(13) . . . . ?
C029 N017 C028 C020 -3.2(18) . . . . ?
C009 N014 C029 N017 -3(2) . . . . ?
C028 N017 C029 N014 4(2) . . . . ?
C025 N012 C031 C038 -97.9(13) . . . . ?
S002 N012 C031 C038 119.1(10) . . . . ?
C052 C024 C032 C039 -3(2) . . . . ?
C042 C024 C032 C039 177.6(13) . . . . ?
C023 C027 C034 C033 0(2) . . . . ?
C047 C033 C034 C027 -1(2) . . . . ?
C050 C033 C034 C027 -179.6(14) . . . . ?
O601 S001 C035 C059 93.4(13) . . . . ?
O701 S001 C035 C059 -33.2(14) . . . . ?
N007 S001 C035 C059 -147.5(12) . . . . ?
O601 S001 C035 C045 -81.1(12) . . . . ?
O701 S001 C035 C045 152.3(11) . . . . ?
N007 S001 C035 C045 38.0(13) . . . . ?
C044 C030 C036 C061 -3(2) . . . . ?
C037 C030 C036 C061 -179.2(14) . . . . ?
C3 O201 C037 C030 177.9(12) . . . . ?
C036 C030 C037 O201 71.3(18) . . . . ?
C044 C030 C037 O201 -105.1(15) . . . . ?
N012 C031 C038 C051 -48.5(16) . . . . ?
N012 C031 C038 C058 129.1(14) . . . . ?
C024 C032 C039 C056 -1(2) . . . . ?
C057 C040 C041 C045 1(2) . . . . ?
C062 C040 C041 C045 -174.3(14) . . . . ?
C4 O001 C042 C024 -61.7(16) . . . . ?
C052 C024 C042 O001 119.6(16) . . . . ?
C032 C024 C042 O001 -60.8(18) . . . . ?
C055 C043 C044 C030 -5(3) . . . . ?
C036 C030 C044 C043 4(2) . . . . ?
C037 C030 C044 C043 -179.5(14) . . . . ?
C040 C041 C045 C035 -3(2) . . . . ?
C059 C035 C045 C041 0(2) . . . . ?
S001 C035 C045 C041 174.3(11) . . . . ?
C027 C023 C046 C047 -2(3) . . . . ?
S002 C023 C046 C047 -178.7(15) . . . . ?
C034 C033 C047 C046 1(3) . . . . ?
C050 C033 C047 C046 178.7(18) . . . . ?
C023 C046 C047 C033 1(3) . . . . ?
C058 C038 C051 C060 1(2) . . . . ?
C031 C038 C051 C060 179.1(13) . . . . ?
C056 C049 C052 C024 1(3) . . . . ?
C032 C024 C052 C049 2(2) . . . . ?
C042 C024 C052 C049 -177.9(15) . . . . ?
C058 C053 C054 C060 -2(3) . . . . ?
C044 C043 C055 C061 4(3) . . . . ?
C032 C039 C056 C049 5(3) . . . . ?
C052 C049 C056 C039 -5(3) . . . . ?
C041 C040 C057 C059 4(3) . . . . ?
C062 C040 C057 C059 179.4(15) . . . . ?
C054 C053 C058 C038 4(3) . . . . ?
C051 C038 C058 C053 -4(2) . . . . ?
C031 C038 C058 C053 178.4(14) . . . . ?
C045 C035 C059 C057 5(2) . . . . ?
S001 C035 C059 C057 -169.5(13) . . . . ?
C040 C057 C059 C035 -7(3) . . . . ?
C053 C054 C060 C051 -1(3) . . . . ?
C038 C051 C060 C054 1(3) . . . . ?
C043 C055 C061 C036 -3(3) . . . . ?
C030 C036 C061 C055 2(2) . . . . ?
